data_2005009
loop_
_publ_author_name
'Prelesnik, B.'
'Ivanovic, I.'
'Leovac, V. M.'
'Andjelkovic, K.'

_publ_section_title
<i>mer</i>-[2'-(2-Benzoyl-1-methylethylidene)-1-naphthohydrazido(2--)](methanol)-<i>cis</i>-dioxo-molybdenum(VI)
_journal_issue 6
_journal_name_full 'Acta Crystallographica Section C'
_journal_page_first 1375
_journal_page_last 1377
_journal_paper_doi 10.1107/S010827019600039X
_journal_volume 52
_journal_year 1996
_chemical_formula_iupac '[Mo O2 (C21 H16 N2 O2) O2 (C H4 O)]'
_chemical_formula_structural '(Mo (C21 H16 N2 O2) O2 (C H3 O H))'
_chemical_formula_sum 'C22 H20 Mo N2 O5'
_chemical_formula_weight 488.36
_chemical_name_systematic
;
Mer-(2'-benzoylisopropylidene-1-naphthohydrazido)-methanol-cis-dioxo-
molybdenum(VI)
;
_space_group_IT_number 2
_symmetry_cell_setting triclinic
_symmetry_space_group_name_Hall '-P 1'
_symmetry_space_group_name_H-M 'P -1'
_audit_creation_method manually
_cell_angle_alpha 105.40(1)
_cell_angle_beta 90.26(1)
_cell_angle_gamma 109.97(1)
_cell_formula_units_Z 2
_cell_length_a 7.418(1)
_cell_length_b 10.814(2)
_cell_length_c 14.039(2)
_cell_measurement_reflns_used 25
_cell_measurement_temperature 293(2)
_cell_measurement_theta_max 15.8
_cell_measurement_theta_min 11.5
_cell_volume 1014.8(3)
_computing_cell_refinement 'CAD-4 Software'
_computing_data_collection 'CAD-4 Software (Enraf-Nonius, 1989)'
_computing_data_reduction 'CAD-4 Software'
_computing_molecular_graphics 'ORTEX3 (McArdle, 1994)'
_computing_publication_material 'CSU (Vickovi\'c, 1988)'
_computing_structure_refinement SDP
_computing_structure_solution 'SDP (Frenz, 1982)'
_diffrn_ambient_temperature 293(2)
_diffrn_measurement_device 'Enraf-Nonius CAD-4'
_diffrn_measurement_method '\w/2\q scan'
_diffrn_radiation_monochromator graphite
_diffrn_radiation_source 'fine-focus sealed tube'
_diffrn_radiation_type MoK\a
_diffrn_radiation_wavelength 0.71069
_diffrn_reflns_av_R_equivalents 0.016
_diffrn_reflns_limit_h_max 9
_diffrn_reflns_limit_h_min -9
_diffrn_reflns_limit_k_max 13
_diffrn_reflns_limit_k_min -13
_diffrn_reflns_limit_l_max 17
_diffrn_reflns_limit_l_min 0
_diffrn_reflns_number 4662
_diffrn_reflns_theta_max 27
_diffrn_reflns_theta_min 2
_diffrn_standards_decay_% 0.1
_diffrn_standards_interval_time 120
_diffrn_standards_number 3
_exptl_absorpt_coefficient_mu 0.663
_exptl_absorpt_correction_type none
_exptl_crystal_colour 'Dark red'
_exptl_crystal_density_diffrn 1.60
_exptl_crystal_density_meas 1.59
_exptl_crystal_density_method 'flotation in CHBr~3~/CCl~4~ mixture'
_exptl_crystal_description Prismatic
_exptl_crystal_F_000 496
_exptl_crystal_size_max 0.40
_exptl_crystal_size_mid 0.35
_exptl_crystal_size_min 0.25
_refine_diff_density_max 0.833
_refine_diff_density_min -0.540
_refine_ls_extinction_coef 0.03654(3)
_refine_ls_extinction_method 'SDP (Frenz, 1982)'
_refine_ls_goodness_of_fit_obs 0.88
_refine_ls_hydrogen_treatment 'H atoms riding'
_refine_ls_matrix_type full
_refine_ls_number_parameters 272
_refine_ls_number_reflns 3768
_refine_ls_number_restraints 0
_refine_ls_restrained_S_obs 0.88
_refine_ls_R_factor_obs 0.030
_refine_ls_shift/esd_max 0.01
_refine_ls_shift/esd_mean 0.005
_refine_ls_structure_factor_coef F
_refine_ls_weighting_details 'w = 1/[s^2^(Fo)]'
_refine_ls_weighting_scheme calc
_refine_ls_wR_factor_obs 0.035
_reflns_number_observed 3768
_reflns_number_total 4215
_reflns_observed_criterion >3sigma(F)
_cod_data_source_file jz1096.cif
_cod_data_source_block agcoam
_cod_depositor_comments
;
 Changing the _atom_site_occupancy data item value from '?' to '1'
 for all fully occupied atom sites.

 Antanas Vaitkus,
 2017-02-13

The following automatic conversions were performed:
'_symmetry_cell_setting' value 'Triclinic' changed to 'triclinic'
according to '/home/saulius/struct/CIF-dictionaries/cif_core.dic'
dictionary named 'cif_core.dic' version 2.4.1 from 2010-06-29.

Automatic conversion script
Id: cif_fix_enum 1527 2010-12-29 10:47:43Z saulius 

The following automatic conversions were performed:

'_symmetry_cell_setting' value 'Triclinic' changed to 'triclinic'
according to /home/saulius/struct/CIF-dictionaries/cif_core.dic
dictionary named 'cif_core.dic' version 2.4.1 from 2010-06-29.

Automatic conversion script
Id: cif_fix_values 1715 2011-07-08 13:25:40Z adriana 

The following automatic conversions were performed:

'_refine_ls_weighting_scheme' value 'calc w = 1/[s^2^(Fo)]' was
changed to 'calc'. New tag '_refine_ls_weighting_details' was
created. The value of the new tag was set to 'w = 1/[s^2^(Fo)]'.

Automatic conversion script
Id: cif_fix_values 3143 2015-03-26 13:38:13Z robertas 
;
_cod_original_cell_volume 1014.9(3)
_cod_database_code 2005009

loop_
_symmetry_equiv_pos_as_xyz
'x, y, z'
'-x, -y, -z'

loop_
_atom_site_aniso_label
_atom_site_aniso_U_11
_atom_site_aniso_U_22
_atom_site_aniso_U_33
_atom_site_aniso_U_12
_atom_site_aniso_U_13
_atom_site_aniso_U_23
Mo 0.03370(10) 0.02400(9) 0.03210(10) 0.00506(8) 0.00898(9) 0.00785(8)
O1 0.0400(10) 0.0258(8) 0.0400(10) 0.0070(7) 0.0125(9) 0.0114(7)
O2 0.0580(10) 0.0270(8) 0.0390(10) 0.0112(8) 0.0169(9) 0.0124(7)
O3 0.0510(10) 0.0450(10) 0.0430(10) 0.0207(8) -0.0070(10) -0.0030(10)
O4 0.0510(10) 0.0360(10) 0.0440(10) 0.0116(9) 0.0218(9) 0.0111(9)
O5 0.0400(10) 0.0500(10) 0.0560(10) 0.0060(10) -0.0010(10) 0.0140(10)
N1 0.0420(10) 0.0253(9) 0.0360(10) 0.0056(9) 0.0090(10) 0.0127(8)
N2 0.0370(10) 0.0247(9) 0.0300(10) 0.0056(8) 0.0050(10) 0.0095(8)
C1 0.0320(10) 0.0240(10) 0.0400(10) 0.0055(9) 0.0020(10) 0.0110(10)
C2 0.042(2) 0.0300(10) 0.043(2) 0.0080(10) 0.0080(10) 0.0110(10)
C3 0.051(2) 0.0290(10) 0.050(2) 0.0090(10) 0.008(2) 0.0060(10)
C4 0.043(2) 0.0250(10) 0.062(2) 0.0050(10) 0.004(2) 0.0140(10)
C5 0.0300(10) 0.0290(10) 0.052(2) 0.0040(10) 0.0020(10) 0.0190(10)
C6 0.048(2) 0.0360(10) 0.059(2) 0.0020(10) 0.003(2) 0.0270(10)
C7 0.060(2) 0.048(2) 0.051(2) 0.002(2) 0.007(2) 0.0300(10)
C8 0.064(2) 0.047(2) 0.039(2) 0.006(2) 0.006(2) 0.0170(10)
C9 0.050(2) 0.0320(10) 0.040(2) 0.0030(10) 0.0030(10) 0.0140(10)
C10 0.0300(10) 0.0270(10) 0.0380(10) 0.0030(10) 0.0000(10) 0.0130(10)
C11 0.0320(10) 0.0270(10) 0.0330(10) 0.0050(10) 0.0020(10) 0.0112(9)
C12 0.064(2) 0.0410(10) 0.046(2) 0.0200(10) 0.0250(10) 0.0150(10)
C13 0.0410(10) 0.0310(10) 0.0280(10) 0.0090(10) 0.0050(10) 0.0090(10)
C14 0.049(2) 0.0260(10) 0.0330(10) 0.0120(10) 0.0050(10) 0.0060(10)
C15 0.0380(10) 0.0250(10) 0.0320(10) 0.0090(10) 0.0000(10) 0.0070(10)
C16 0.0360(10) 0.0270(10) 0.0420(10) 0.0070(10) 0.0000(10) 0.0140(10)
C17 0.044(2) 0.0430(10) 0.049(2) 0.0110(10) 0.0030(10) 0.0240(10)
C18 0.047(2) 0.0540(10) 0.073(2) 0.0100(10) 0.004(2) 0.0420(10)
C19 0.045(2) 0.0380(10) 0.102(3) 0.0060(10) -0.003(2) 0.0360(10)
C20 0.059(2) 0.0290(10) 0.088(3) 0.0100(10) 0.002(2) 0.012(2)
C21 0.054(2) 0.0290(10) 0.057(2) 0.0100(10) 0.006(2) 0.0100(10)
C22 0.063(2) 0.064(2) 0.073(3) 0.0360(10) -0.008(2) 0.005(2)

loop_
_atom_site_label
_atom_site_occupancy
_atom_site_fract_x
_atom_site_fract_y
_atom_site_fract_z
_atom_site_U_iso_or_equiv
_atom_site_thermal_displace_type
_atom_site_calc_flag
_atom_site_type_symbol
Mo 1 0.27174(4) 0.81685(3) 0.83250(2) 0.0313(1) Uani d Mo
O1 1 0.4042(3) 1.0076(2) 0.8302(2) 0.036(1) Uani d O
O2 1 0.2841(3) 0.6385(2) 0.8222(2) 0.041(1) Uani d O
O3 1 0.5786(3) 0.8796(2) 0.9265(2) 0.049(1) Uani d O
O4 1 0.2017(3) 0.8630(2) 0.9488(2) 0.045(1) Uani d O
O5 1 0.0746(4) 0.7726(3) 0.7524(2) 0.052(1) Uani d O
N1 1 0.5795(4) 0.9422(2) 0.7051(2) 0.035(1) Uani d N
N2 1 0.4762(4) 0.8135(2) 0.7195(2) 0.032(1) Uani d N
C1 1 0.6090(4) 1.1819(3) 0.7666(2) 0.033(1) Uani d C
C2 1 0.6052(5) 1.2753(3) 0.8537(3) 0.040(1) Uani d C
C3 1 0.6797(5) 1.4172(3) 0.8650(3) 0.046(1) Uani d C
C4 1 0.7558(5) 1.4638(3) 0.7877(3) 0.045(1) Uani d C
C5 1 0.7597(4) 1.3724(3) 0.6964(2) 0.037(1) Uani d C
C6 1 0.8347(5) 1.4220(3) 0.6154(3) 0.049(1) Uani d C
C7 1 0.8368(6) 1.3353(4) 0.5263(3) 0.055(1) Uani d C
C8 1 0.7622(6) 1.1926(4) 0.5121(3) 0.053(1) Uani d C
C9 1 0.6892(5) 1.1405(3) 0.5889(2) 0.043(1) Uani d C
C10 1 0.6866(4) 1.2278(3) 0.6833(2) 0.033(1) Uani d C
C11 1 0.5288(4) 1.0349(3) 0.7638(2) 0.032(1) Uani d C
C12 1 0.6596(5) 0.7286(3) 0.5909(3) 0.050(1) Uani d C
C13 1 0.5167(5) 0.7109(3) 0.6658(2) 0.034(1) Uani d C
C14 1 0.4256(5) 0.5757(3) 0.6769(2) 0.037(1) Uani d C
C15 1 0.3156(4) 0.5434(3) 0.7494(2) 0.033(1) Uani d C
C16 1 0.2308(4) 0.4032(3) 0.7605(2) 0.035(1) Uani d C
C17 1 0.1519(5) 0.3848(3) 0.8480(3) 0.043(1) Uani d C
C18 1 0.0723(5) 0.2536(3) 0.8594(3) 0.055(1) Uani d C
C19 1 0.0697(5) 0.1422(3) 0.7847(3) 0.061(1) Uani d C
C20 1 0.1435(6) 0.1585(4) 0.6979(4) 0.061(1) Uani d C
C21 1 0.2246(5) 0.2882(3) 0.6852(3) 0.049(1) Uani d C
C22 1 0.7167(6) 0.8171(4) 0.9210(4) 0.066(1) Uani d C
H2 1 0.551 1.243 0.908 ? ? ? H
H3 1 0.677 1.480 0.926 ? ? ? H
H4 1 0.807 1.560 0.795 ? ? ? H
H6 1 0.885 1.518 0.624 ? ? ? H
H7 1 0.889 1.371 0.473 ? ? ? H
H8 1 0.762 1.132 0.449 ? ? ? H
H9 1 0.639 1.044 0.578 ? ? ? H
H14 1 0.444 0.502 0.629 ? ? ? H
H17 1 0.153 0.462 0.900 ? ? ? H
H18 1 0.020 0.241 0.919 ? ? ? H
H19 1 0.016 0.053 0.793 ? ? ? H
H20 1 0.139 0.080 0.646 ? ? ? H
H21 1 0.276 0.299 0.625 ? ? ? H
H121 1 0.627 0.774 0.548 ? ? ? H
H122 1 0.658 0.641 0.553 ? ? ? H
H123 1 0.785 0.782 0.624 ? ? ? H
H221 1 0.659 0.723 0.917 ? ? ? H
H222 1 0.806 0.864 0.979 ? ? ? H
H223 1 0.781 0.827 0.864 ? ? ? H
H03 1 0.624 0.972 0.959 ? ? ? H

loop_
_atom_type_symbol
_atom_type_description
_atom_type_scat_dispersion_real
_atom_type_scat_dispersion_imag
_atom_type_scat_source
C C 0.002 0.002
;
International Tables for X-ray Crystallography (1974, Vol. IV, Table 2.3.1)
;
H H 0.000 0.000
;
International Tables for X-ray Crystallography (1974, Vol. IV, Table 2.3.1)
;
Mo Mo -1.825 0.688
;
International Tables for X-ray Crystallography (1974, Vol. IV, Table 2.3.1)
;
N N 0.004 0.003
;
International Tables for X-ray Crystallography (1974, Vol. IV, Table 2.3.1)
;
O O 0.008 0.006
;
International Tables for X-ray Crystallography (1974, Vol. IV, Table 2.3.1)
;

loop_
_geom_angle_atom_site_label_1
_geom_angle_atom_site_label_2
_geom_angle_atom_site_label_3
_geom_angle
_geom_angle_publ_flag
O1 Mo O2 148.5(2) yes
O1 Mo O3 77.41(9) yes
O1 Mo O4 94.00(10) yes
O1 Mo O5 100.00(10) yes
O1 Mo N2 72.74(9) yes
O2 Mo O3 78.90(10) yes
O2 Mo O4 103.10(10) yes
O2 Mo O5 100.50(10) yes
O2 Mo N2 81.60(10) yes
O3 Mo O4 82.2(2) yes
O3 Mo O5 171.90(10) yes
O3 Mo N2 75.65(9) yes
O4 Mo O5 105.70(10) yes
O4 Mo N2 156.12(9) yes
O5 Mo N2 96.20(10) yes
Mo O1 C11 120.1(2) yes
Mo O2 C15 134.0(2) yes
Mo O3 C22 133.0(2) yes
N2 N1 C11 109.4(2) yes
Mo N2 N1 115.0(2) yes
Mo N2 C13 129.3(3) yes
N1 N2 C13 115.7(3) yes
C2 C1 C10 120.2(3) no
C2 C1 C11 116.8(3) yes
C10 C1 C11 123.0(2) yes
C1 C2 C3 121.6(3) no
C2 C3 C4 119.6(4) no
C3 C4 C5 121.1(3) no
C4 C5 C6 120.6(3) no
C4 C5 C10 120.4(3) no
C6 C5 C10 118.9(3) no
C5 C6 C7 121.5(3) no
C6 C7 C8 120.1(4) no
C7 C8 C9 120.2(3) no
C8 C9 C10 121.3(3) no
C1 C10 C5 117.1(3) no
C1 C10 C9 124.9(3) no
C5 C10 C9 117.9(3) no
O1 C11 C1 114.3(3) yes
N1 C11 C1 123.2(3) yes
O1 C11 N1 122.5(3) yes
N2 C13 C12 121.6(3) yes
N2 C13 C14 120.6(3) yes
C12 C13 C14 117.9(3) yes
C13 C14 C15 126.2(3) yes
O2 C15 C14 122.0(3) yes
O2 C15 C16 113.4(3) yes
C14 C15 C16 124.4(3) yes
C15 C16 C17 119.7(3) yes
C15 C16 C21 121.7(4) yes
C17 C16 C21 118.7(3) no
C16 C17 C18 120.1(3) no
C17 C18 C19 120.2(4) no
C18 C19 C20 120.4(4) no
C19 C20 C21 120.5(4) no
C16 C21 C20 120.3(4) no

loop_
_geom_bond_atom_site_label_1
_geom_bond_atom_site_label_2
_geom_bond_distance
_geom_bond_publ_flag
Mo O1 1.968(2) yes
Mo O2 1.930(2) yes
Mo O3 2.415(3) yes
Mo O4 1.714(2) yes
Mo O5 1.689(3) yes
Mo N2 2.201(3) yes
O1 C11 1.333(4) yes
O2 C15 1.329(4) yes
O3 C22 1.399(6) yes
N1 N2 1.410(3) yes
N1 C11 1.284(5) yes
N2 C13 1.297(5) yes
C1 C2 1.372(4) no
C1 C10 1.436(5) no
C1 C11 1.484(5) yes
C2 C3 1.406(4) no
C3 C4 1.361(6) no
C4 C5 1.403(4) no
C5 C6 1.420(5) no
C5 C10 1.429(5) no
C6 C7 1.353(5) no
C7 C8 1.407(5) no
C8 C9 1.375(5) no
C9 C10 1.413(4) no
C12 C13 1.498(5) yes
C13 C14 1.437(4) yes
C14 C15 1.352(5) yes
C15 C16 1.481(4) yes
C16 C17 1.396(5) no
C16 C21 1.389(4) no
C17 C18 1.391(6) no
C18 C19 1.365(5) no
C19 C20 1.368(7) no
C20 C21 1.386(5) no
